data_7717237
loop_
_publ_author_name
'Wu, Jingyun'
'Stevens, Michael A.'
'Gardiner, Michael G.'
'Colebatch, Annie L.'

_publ_section_title
;
 Ruthenium, copper and ruthenium-copper complexes of an unsymmetrical
 phosphino pyridyl 1,8-naphthyridine PNNN ligand.
;
_journal_issue 44
_journal_name_full 'Dalton transactions (Cambridge, England : 2003)'
_journal_page_first 18037
_journal_page_last 18046
_journal_paper_doi 10.1039/d4dt02755h
_journal_volume 53
_journal_year 2024
_chemical_formula_moiety 'C64 H84 Cl4 Cu2 N6 P2 Ru2, 2.526(F3.932 P0.655), 2(C2 H3 N), Cl0.689 Cu0.345'
_chemical_formula_sum 'C68 H90 Cl4.69 Cu2.35 F9.93 N8 P3.66 Ru2'
_chemical_formula_weight 1839.21
_space_group_crystal_system triclinic
_space_group_IT_number 2
_space_group_name_Hall '-P 1'
_space_group_name_H-M_alt 'P -1'
_atom_sites_solution_hydrogens geom
_atom_sites_solution_primary iterative
_audit_creation_date 2024-09-26
_audit_creation_method
;
Olex2 1.5
(compiled 2023.08.24 svn.re1ec1418 for OlexSys, GUI svn.r6817)
;
_audit_update_record
;
2024-09-26 deposited with the CCDC.	2024-10-15 downloaded from the CCDC.
;
_cell_angle_alpha 113.508(3)
_cell_angle_beta 100.048(3)
_cell_angle_gamma 96.419(3)
_cell_formula_units_Z 1
_cell_length_a 8.3879(3)
_cell_length_b 16.3160(6)
_cell_length_c 16.3624(5)
_cell_measurement_reflns_used 5570
_cell_measurement_temperature 150.00(10)
_cell_measurement_theta_max 71.7610
_cell_measurement_theta_min 5.1090
_cell_volume 1980.74(13)
_computing_cell_refinement 'CrysAlisPro 1.171.40.82a (Rigaku OD, 2020)'
_computing_data_collection 'CrysAlisPro 1.171.40.82a (Rigaku OD, 2020)'
_computing_data_reduction 'CrysAlisPro 1.171.40.82a (Rigaku OD, 2020)'
_computing_molecular_graphics 'Olex2 1.5 (Dolomanov et al., 2009)'
_computing_publication_material 'Olex2 1.5 (Dolomanov et al., 2009)'
_computing_structure_refinement 'SHELXL 2018/3 (Sheldrick, 2015)'
_computing_structure_solution 'olex2.solve 1.5 (Bourhis et al., 2015)'
_diffrn_ambient_environment N~2~
_diffrn_ambient_temperature 150.00(10)
_diffrn_detector 'CCD plate'
_diffrn_detector_area_resol_mean 8.1297
_diffrn_detector_type EosS2
_diffrn_measured_fraction_theta_full 0.994
_diffrn_measured_fraction_theta_max 0.974
_diffrn_measurement_details
;
List of Runs (angles in degrees, time in seconds):

  # Type    Start    End  Width  t~exp~   \w     \q     \k     \f   Frames
#--------------------------------------------------------------------------
  1  \w   -104.00 -25.00   1.00    2.98    --  -37.17 -57.00 -90.00   79
  2  \w     38.00 104.00   1.00    2.98    --   37.17  57.00  60.00   66
  3  \w     27.00  81.00   1.00    2.98    --   37.17-125.00 -90.00   54
  4  \w    -30.00   0.00   1.00    2.98    --   37.17 -57.00 120.00   30
  5  \w     27.00  86.00   1.00    2.98    --   37.17-125.00  30.00   59
  6  \w      2.00  54.00   1.00    2.98    --   37.17 -57.00 120.00   52
  7  \w    -29.00 102.00   1.00    2.98    --   37.17   0.00  90.00  131
  8  \w     17.00  72.00   1.00    2.98    --   37.17 -99.00 120.00   55
  9  \w     99.00 130.00   1.00   11.93    --  111.00 -64.00 120.00   31
 10  \w     42.00 119.00   1.00   11.93    --  111.00 -38.00 150.00   77
 11  \w     49.00  82.00   1.00   11.93    --  111.00 -64.00 120.00   33
 12  \w     56.00 109.00   1.00   11.93    --  111.00-111.00-150.00   53
 13  \w     53.00 109.00   1.00   11.93    --  111.00-111.00 -60.00   56
 14  \w     42.00 106.00   1.00   11.93    --  111.00 -92.00 -30.00   64
 15  \w     42.00 128.00   1.00   11.93    --  111.00 -38.00 -30.00   86
 16  \w    126.00 174.00   1.00   11.93    --  111.00 111.00  60.00   48
 17  \w    105.00 178.00   1.00   11.93    --  111.00  77.00 120.00   73
 18  \w     77.00 109.00   1.00   11.93    --  111.00-111.00 150.00   32
 19  \w    114.00 178.00   1.00   11.93    --  111.00  77.00  90.00   64
 20  \w    110.00 158.00   1.00   11.93    --  111.00  77.00 150.00   48
 21  \w     49.00 106.00   1.00   11.93    --  111.00 -92.00  30.00   57
 22  \w     42.00 129.00   1.00   11.93    --  111.00 -38.00  60.00   87
 23  \w     57.00 113.00   1.00   11.93    --  111.00 -64.00  30.00   56
 24  \w     70.00 178.00   1.00   11.93    --  111.00   0.00  90.00  108
;
_diffrn_measurement_device 'four-circle diffractometer'
_diffrn_measurement_device_type 'SuperNova, Dual, Cu at home/near, EosS2'
_diffrn_measurement_method '\w scans'
_diffrn_orient_matrix_type 'CrysAlisPro convention (1999,Acta A55,543-557)'
_diffrn_orient_matrix_UB_11 0.1723235000
_diffrn_orient_matrix_UB_12 -0.0239766000
_diffrn_orient_matrix_UB_13 -0.0013111000
_diffrn_orient_matrix_UB_21 -0.0495276000
_diffrn_orient_matrix_UB_22 -0.0761731000
_diffrn_orient_matrix_UB_23 0.0292087000
_diffrn_orient_matrix_UB_31 -0.0640819000
_diffrn_orient_matrix_UB_32 -0.0683416000
_diffrn_orient_matrix_UB_33 -0.1016542000
_diffrn_radiation_monochromator mirror
_diffrn_radiation_probe x-ray
_diffrn_radiation_type 'Cu K\a'
_diffrn_radiation_wavelength 1.54184
_diffrn_reflns_av_R_equivalents 0.0228
_diffrn_reflns_av_unetI/netI 0.0405
_diffrn_reflns_Laue_measured_fraction_full 0.994
_diffrn_reflns_Laue_measured_fraction_max 0.974
_diffrn_reflns_limit_h_max 10
_diffrn_reflns_limit_h_min -10
_diffrn_reflns_limit_k_max 19
_diffrn_reflns_limit_k_min -20
_diffrn_reflns_limit_l_max 12
_diffrn_reflns_limit_l_min -20
_diffrn_reflns_number 14037
_diffrn_reflns_point_group_measured_fraction_full 0.994
_diffrn_reflns_point_group_measured_fraction_max 0.974
_diffrn_reflns_theta_full 67.684
_diffrn_reflns_theta_max 73.722
_diffrn_reflns_theta_min 5.115
_diffrn_source 'micro-focus sealed X-ray tube'
_diffrn_source_type 'SuperNova (Cu) X-ray Source'
_exptl_absorpt_coefficient_mu 6.453
_exptl_absorpt_correction_T_max 1.00000
_exptl_absorpt_correction_T_min 0.72485
_exptl_absorpt_correction_type multi-scan
_exptl_absorpt_process_details
;
CrysAlisPro 1.171.40.82a (Rigaku Oxford Diffraction, 2020)
Empirical absorption correction using spherical harmonics,
implemented in SCALE3 ABSPACK scaling algorithm.
;
_exptl_crystal_colour orange
_exptl_crystal_colour_primary orange
_exptl_crystal_density_diffrn 1.542
_exptl_crystal_description block
_exptl_crystal_F_000 934
_exptl_crystal_size_max 0.304
_exptl_crystal_size_mid 0.163
_exptl_crystal_size_min 0.142
_refine_diff_density_max 1.463
_refine_diff_density_min -1.001
_refine_diff_density_rms 0.081
_refine_ls_extinction_method none
_refine_ls_goodness_of_fit_ref 1.019
_refine_ls_hydrogen_treatment constr
_refine_ls_matrix_type full
_refine_ls_number_parameters 474
_refine_ls_number_reflns 7822
_refine_ls_number_restraints 18
_refine_ls_restrained_S_all 1.026
_refine_ls_R_factor_all 0.0585
_refine_ls_R_factor_gt 0.0470
_refine_ls_shift/su_max 0.000
_refine_ls_shift/su_mean 0.000
_refine_ls_structure_factor_coef Fsqd
_refine_ls_weighting_details 'w=1/[\s^2^(Fo^2^)+(0.0686P)^2^+1.8428P] where P=(Fo^2^+2Fc^2^)/3'
_refine_ls_weighting_scheme calc
_refine_ls_wR_factor_gt 0.1226
_refine_ls_wR_factor_ref 0.1318
_reflns_Friedel_coverage 0.000
_reflns_number_gt 6494
_reflns_number_total 7822
_reflns_threshold_expression 'I > 2\s(I)'
_cod_data_source_file d4dt02755h2.cif
_cod_data_source_block jw090
_cod_depositor_comments 'Adding full bibliography for 7717232--7717238.cif.'
_cod_database_code 7717237
_shelx_shelxl_version_number 2018/3
_chemical_oxdiff_formula 'C H N P Ru Cu F'
_shelx_space_group_comment
;
The symmetry employed for this shelxl refinement is uniquely defined
by the following loop, which should always be used as a source of
symmetry information in preference to the above space-group names.
They are only intended as comments.
;
_shelx_estimated_absorpt_t_max 0.461
_shelx_estimated_absorpt_t_min 0.244
_olex2_refinement_description
;
1. Fixed Uiso
 At 1.2 times of:
  All C(H) groups, All C(H,H) groups
 At 1.5 times of:
  All C(H,H,H) groups
2. Shared sites
{P3, Cu3}
3. Restrained distances
 P3-F7 \\sim Cu3-F7
 with sigma of 0.02
 P3-F5 \\sim Cu3-F5
 with sigma of 0.02
 P3-F4 \\sim Cu3-F4
 with sigma of 0.02
 P3-Cl3 \\sim Cu3-Cl3
 with sigma of 0.02
4. Uiso/Uaniso restraints and constraints
Cl3: within 2A with sigma of 0.005 and sigma for terminal atoms of 0.01 within
2A
Uanis(Cl3) \\sim Ueq: with sigma of 0.005 and sigma for terminal atoms of 0.01
Uanis(F5) \\sim Ueq, Uanis(F5) \\sim Ueq: with sigma of 0.005 and sigma for
terminal atoms of 0.01
Uanis(F4) \\sim Ueq, Uanis(F4) \\sim Ueq: with sigma of 0.005 and sigma for
terminal atoms of 0.01
Uanis(P3) = Uanis(Cu3)
5. Others
 Sof(Cl3)=1-FVAR(1)
 Sof(Cu3)=0.5*(1-FVAR(2))
 Sof(P3)=0.5*FVAR(2)
 Sof(F7)=Sof(F5)=Sof(F4)=FVAR(1)
6.a Ternary CH refined with riding coordinates:
 C31(H31)
6.b Secondary CH2 refined with riding coordinates:
 C10(H10A,H10B)
6.c Aromatic/amide H refined with riding coordinates:
 C26(H26), C29(H29), C7(H7), C4(H4), C20(H20), C6(H6), C27(H27), C3(H3),
 C23(H23), C21(H21), C28(H28), C22(H22)
6.d Idealised Me refined as rotating group:
 C18(H18A,H18B,H18C), C13(H13A,H13B,H13C), C14(H14A,H14B,H14C), C15(H15A,H15B,
 H15C), C17(H17A,H17B,H17C), C24(H24A,H24B,H24C), C16(H16A,H16B,H16C), C35(H35A,
 H35B,H35C), C32(H32A,H32B,H32C), C33(H33A,H33B,H33C)
;
_olex2_date_sample_data_collection 2022-04-12
_olex2_submission_special_instructions 'No special instructions were received'
_oxdiff_exptl_absorpt_empirical_details
;
Empirical correction (ABSPACK) includes:
- Absorption correction using spherical harmonics
- Frame scaling
;
_oxdiff_exptl_absorpt_empirical_full_max 1.721
_oxdiff_exptl_absorpt_empirical_full_min 0.717

loop_
_space_group_symop_operation_xyz
'x, y, z'
'-x, -y, -z'

loop_
_atom_site_label
_atom_site_type_symbol
_atom_site_fract_x
_atom_site_fract_y
_atom_site_fract_z
_atom_site_U_iso_or_equiv
_atom_site_adp_type
_atom_site_occupancy
_atom_site_site_symmetry_order
_atom_site_calc_flag
_atom_site_refinement_flags_posn
_atom_site_refinement_flags_adp
_atom_site_refinement_flags_occupancy
_atom_site_disorder_assembly
_atom_site_disorder_group
Ru1 Ru 0.23281(4) 0.84169(2) 0.24209(2) 0.04349(11) Uani 1 1 d . . . . .
Cu1 Cu 0.39263(9) 0.48470(5) 0.41049(4) 0.05212(17) Uani 1 1 d . . . . .
P3 P 0.000000 1.000000 0.000000 0.0654(4) Uani 0.655(4) 2 d S . P A 1
Cl1 Cl 0.12116(12) 0.84983(8) 0.36914(7) 0.0529(2) Uani 1 1 d . . . . .
P2 P 0.500000 0.500000 0.000000 0.0489(4) Uani 1 2 d S . P . .
P1 P 0.23348(14) 0.46319(7) 0.28034(6) 0.0446(2) Uani 1 1 d . . . . .
Cl2 Cl 0.4254(2) 0.59872(10) 0.55444(8) 0.0797(5) Uani 1 1 d . . . . .
N1 N 0.4049(4) 0.6875(2) 0.2773(2) 0.0425(7) Uani 1 1 d . . . . .
N3 N 0.3325(4) 0.9805(2) 0.3189(2) 0.0472(8) Uani 1 1 d . . . . .
F2 F 0.6914(5) 0.5055(3) 0.0030(3) 0.0902(11) Uani 1 1 d . . . . .
N2 N 0.4584(4) 0.8437(2) 0.3244(2) 0.0418(7) Uani 1 1 d . . . . .
F3 F 0.4983(6) 0.5842(2) -0.0288(3) 0.0944(12) Uani 1 1 d . . . . .
F1 F 0.5416(5) 0.5685(2) 0.1053(2) 0.0944(13) Uani 1 1 d . . . . .
C9 C 0.5084(5) 0.7682(3) 0.3304(2) 0.0423(8) Uani 1 1 d . . . . .
C10 C 0.3299(5) 0.5238(3) 0.2211(3) 0.0456(9) Uani 1 1 d . . . . .
H10A H 0.391942 0.483322 0.181488 0.055 Uiso 1 1 calc R U . . .
H10B H 0.240869 0.534651 0.180549 0.055 Uiso 1 1 calc R U . . .
C2 C 0.4446(5) 0.6131(3) 0.2825(3) 0.0452(9) Uani 1 1 d . . . . .
C8 C 0.5552(5) 0.9259(3) 0.3782(3) 0.0452(9) Uani 1 1 d . . . . .
C26 C 0.1075(6) 0.7033(3) 0.1412(3) 0.0556(11) Uani 1 1 d . . . . .
H26 H 0.088280 0.649164 0.149950 0.067 Uiso 1 1 calc R U . . .
C5 C 0.6601(5) 0.7772(3) 0.3909(3) 0.0488(9) Uani 1 1 d . . . . .
C25 C -0.0130(6) 0.7589(3) 0.1511(3) 0.0553(11) Uani 1 1 d . . . . .
C19 C 0.4856(5) 1.0041(3) 0.3749(3) 0.0454(9) Uani 1 1 d . . . . .
C29 C 0.1711(6) 0.8639(3) 0.1199(3) 0.0534(10) Uani 1 1 d . . . . .
H29 H 0.193256 0.919396 0.114062 0.064 Uiso 1 1 calc R U . . .
C7 C 0.7081(5) 0.9385(3) 0.4368(3) 0.0515(10) Uani 1 1 d . . . . .
H7 H 0.774317 0.997880 0.472036 0.062 Uiso 1 1 calc R U . . .
C4 C 0.6982(6) 0.6967(3) 0.3961(3) 0.0554(11) Uani 1 1 d . . . . .
H4 H 0.796942 0.699336 0.436454 0.067 Uiso 1 1 calc R U . . .
C20 C 0.5658(6) 1.0948(3) 0.4256(3) 0.0524(10) Uani 1 1 d . . . . .
H20 H 0.673231 1.110042 0.464533 0.063 Uiso 1 1 calc R U . . .
C6 C 0.7611(5) 0.8643(4) 0.4428(3) 0.0551(11) Uani 1 1 d . . . . .
H6 H 0.865017 0.871574 0.481748 0.066 Uiso 1 1 calc R U . . .
C27 C 0.0218(6) 0.8405(3) 0.1410(3) 0.0533(10) Uani 1 1 d . . . . .
H27 H -0.055461 0.879702 0.148510 0.064 Uiso 1 1 calc R U . . .
C3 C 0.5923(5) 0.6160(3) 0.3430(3) 0.0522(10) Uani 1 1 d . . . . .
H3 H 0.616217 0.561599 0.345920 0.063 Uiso 1 1 calc R U . . .
C23 C 0.2562(6) 1.0468(3) 0.3141(3) 0.0555(11) Uani 1 1 d . . . . .
H23 H 0.147902 1.030439 0.275833 0.067 Uiso 1 1 calc R U . . .
C21 C 0.4873(6) 1.1621(3) 0.4185(3) 0.0588(12) Uani 1 1 d . . . . .
H21 H 0.541063 1.224424 0.451589 0.071 Uiso 1 1 calc R U . . .
F7 F 0.0795(12) 1.0372(4) 0.1061(4) 0.125(3) Uani 0.655(4) 1 d . . P A 1
C28 C 0.2541(7) 0.7267(3) 0.1188(3) 0.0580(12) Uani 1 1 d . . . . .
H28 H 0.331250 0.687425 0.111376 0.070 Uiso 1 1 calc R U . . .
C30 C 0.2901(6) 0.8069(4) 0.1071(3) 0.0577(11) Uani 1 1 d . . . . .
C12 C 0.0418(6) 0.5097(4) 0.3002(3) 0.0561(11) Uani 1 1 d . . . . .
C22 C 0.3298(7) 1.1387(3) 0.3629(3) 0.0601(11) Uani 1 1 d . . . . .
H22 H 0.272903 1.184387 0.358243 0.072 Uiso 1 1 calc R U . . .
C18 C 0.0998(7) 0.6134(4) 0.3504(4) 0.0640(12) Uani 1 1 d . . . . .
H18A H 0.191300 0.628783 0.403617 0.096 Uiso 1 1 calc R U . . .
H18B H 0.008022 0.641338 0.371035 0.096 Uiso 1 1 calc R U . . .
H18C H 0.137039 0.636470 0.308607 0.096 Uiso 1 1 calc R U . . .
C11 C 0.1893(7) 0.3421(3) 0.1928(3) 0.0567(11) Uani 1 1 d . . . . .
C13 C 0.3539(8) 0.3104(4) 0.1959(4) 0.0714(15) Uani 1 1 d . . . . .
H13A H 0.430625 0.347171 0.178983 0.107 Uiso 1 1 calc R U . . .
H13B H 0.335851 0.246029 0.152671 0.107 Uiso 1 1 calc R U . . .
H13C H 0.400757 0.317549 0.258173 0.107 Uiso 1 1 calc R U . . .
C14 C 0.0714(9) 0.2832(4) 0.2194(4) 0.0754(16) Uani 1 1 d . . . . .
H14A H 0.112333 0.296326 0.284134 0.113 Uiso 1 1 calc R U . . .
H14B H 0.065727 0.218546 0.181012 0.113 Uiso 1 1 calc R U . . .
H14C H -0.039133 0.297264 0.210187 0.113 Uiso 1 1 calc R U . . .
C15 C 0.1164(8) 0.3276(4) 0.0936(3) 0.0723(15) Uani 1 1 d . . . . .
H15A H 0.011404 0.348478 0.090424 0.109 Uiso 1 1 calc R U . . .
H15B H 0.097459 0.262566 0.052260 0.109 Uiso 1 1 calc R U . . .
H15C H 0.194055 0.362389 0.075210 0.109 Uiso 1 1 calc R U . . .
C17 C -0.0938(7) 0.4848(5) 0.2126(4) 0.0755(15) Uani 1 1 d . . . . .
H17A H -0.043886 0.494679 0.166591 0.113 Uiso 1 1 calc R U . . .
H17B H -0.175712 0.523379 0.227434 0.113 Uiso 1 1 calc R U . . .
H17C H -0.147871 0.420574 0.188216 0.113 Uiso 1 1 calc R U . . .
C24 C -0.1668(7) 0.7355(4) 0.1784(4) 0.0727(15) Uani 1 1 d . . . . .
H24A H -0.146406 0.699308 0.213277 0.109 Uiso 1 1 calc R U . . .
H24B H -0.256104 0.700159 0.123294 0.109 Uiso 1 1 calc R U . . .
H24C H -0.198625 0.791783 0.216661 0.109 Uiso 1 1 calc R U . . .
C16 C -0.0281(8) 0.4772(4) 0.3655(4) 0.0731(15) Uani 1 1 d . . . . .
H16A H -0.068156 0.410991 0.334561 0.110 Uiso 1 1 calc R U . . .
H16B H -0.119611 0.507333 0.382811 0.110 Uiso 1 1 calc R U . . .
H16C H 0.059050 0.492709 0.420717 0.110 Uiso 1 1 calc R U . . .
F5 F -0.1029(10) 0.9147(5) 0.0019(5) 0.121(3) Uani 0.655(4) 1 d . U P A 1
C31 C 0.4477(8) 0.8305(5) 0.0804(4) 0.0826(18) Uani 1 1 d . . . . .
H31 H 0.527274 0.793958 0.094587 0.099 Uiso 1 1 calc R U . . .
F4 F -0.1385(11) 1.0567(5) 0.0228(5) 0.121(3) Uani 0.655(4) 1 d . U P A 1
C35 C 0.7114(9) 1.1882(6) 0.2656(6) 0.105(3) Uani 1 1 d . . . . .
H35A H 0.744094 1.173086 0.207475 0.158 Uiso 1 1 calc R U . . .
H35B H 0.692143 1.250777 0.289255 0.158 Uiso 1 1 calc R U . . .
H35C H 0.609650 1.145870 0.255476 0.158 Uiso 1 1 calc R U . . .
C32 C 0.4067(10) 0.8008(6) -0.0235(4) 0.108(3) Uani 1 1 d . . . . .
H32A H 0.368410 0.734483 -0.055352 0.162 Uiso 1 1 calc R U . . .
H32B H 0.505818 0.818305 -0.041602 0.162 Uiso 1 1 calc R U . . .
H32C H 0.319631 0.830714 -0.040046 0.162 Uiso 1 1 calc R U . . .
Cl3 Cl -0.0881(6) 1.0419(3) 0.1186(3) 0.0790(14) Uani 0.345(4) 1 d . U P A 2
C33 C 0.5309(11) 0.9298(6) 0.1304(5) 0.122(4) Uani 1 1 d . . . . .
H33A H 0.461097 0.966417 0.111399 0.184 Uiso 1 1 calc R U . . .
H33B H 0.638065 0.938269 0.115662 0.184 Uiso 1 1 calc R U . . .
H33C H 0.547564 0.949152 0.196734 0.184 Uiso 1 1 calc R U . . .
C34 C 0.8424(10) 1.1808(8) 0.3320(7) 0.127(4) Uani 1 1 d . . . . .
N4 N 0.9408(9) 1.1777(10) 0.3860(8) 0.191(6) Uani 1 1 d . . . . .
Cu3 Cu 0.000000 1.000000 0.000000 0.0654(4) Uani 0.345(4) 2 d S . P A 2

loop_
_atom_site_aniso_label
_atom_site_aniso_U_11
_atom_site_aniso_U_22
_atom_site_aniso_U_33
_atom_site_aniso_U_23
_atom_site_aniso_U_13
_atom_site_aniso_U_12
Ru1 0.04741(17) 0.04047(17) 0.02869(15) 0.00520(11) 0.00089(11) 0.00508(11)
Cu1 0.0661(4) 0.0540(4) 0.0324(3) 0.0157(3) 0.0059(3) 0.0171(3)
P3 0.0922(11) 0.0449(7) 0.0596(9) 0.0258(6) 0.0075(7) 0.0193(7)
Cl1 0.0462(5) 0.0584(6) 0.0352(5) 0.0043(4) 0.0063(4) 0.0031(4)
P2 0.0615(9) 0.0371(7) 0.0376(7) 0.0042(6) 0.0205(6) 0.0012(6)
P1 0.0544(6) 0.0479(5) 0.0294(4) 0.0130(4) 0.0090(4) 0.0169(4)
Cl2 0.1213(12) 0.0686(8) 0.0376(5) 0.0096(5) 0.0019(6) 0.0516(8)
N1 0.0465(17) 0.0462(18) 0.0264(14) 0.0072(13) 0.0069(12) 0.0121(14)
N3 0.0499(19) 0.0398(17) 0.0377(17) 0.0048(14) 0.0074(14) 0.0046(14)
F2 0.078(2) 0.100(3) 0.080(2) 0.024(2) 0.0302(18) 0.0073(19)
N2 0.0399(16) 0.0454(17) 0.0268(14) 0.0044(13) 0.0045(12) 0.0055(13)
F3 0.139(4) 0.065(2) 0.084(2) 0.0282(18) 0.052(2) 0.011(2)
F1 0.116(3) 0.079(2) 0.0507(18) -0.0043(16) 0.0353(19) -0.024(2)
C9 0.044(2) 0.048(2) 0.0274(17) 0.0077(15) 0.0073(14) 0.0123(16)
C10 0.056(2) 0.046(2) 0.0316(18) 0.0113(16) 0.0118(16) 0.0164(17)
C2 0.048(2) 0.049(2) 0.0334(18) 0.0103(16) 0.0130(16) 0.0156(17)
C8 0.043(2) 0.049(2) 0.0318(18) 0.0065(16) 0.0103(15) 0.0032(16)
C26 0.075(3) 0.041(2) 0.0296(19) 0.0039(16) -0.0074(19) 0.0063(19)
C5 0.040(2) 0.060(2) 0.0353(19) 0.0090(18) 0.0090(16) 0.0123(17)
C25 0.053(2) 0.053(2) 0.036(2) 0.0110(18) -0.0152(18) -0.0088(19)
C19 0.046(2) 0.045(2) 0.0310(18) 0.0040(15) 0.0094(15) 0.0005(16)
C29 0.072(3) 0.048(2) 0.0334(19) 0.0152(17) 0.0069(19) 0.007(2)
C7 0.042(2) 0.054(2) 0.039(2) 0.0037(18) 0.0067(16) -0.0013(17)
C4 0.044(2) 0.071(3) 0.045(2) 0.016(2) 0.0082(18) 0.025(2)
C20 0.051(2) 0.053(2) 0.040(2) 0.0087(18) 0.0117(17) -0.0012(18)
C6 0.0343(19) 0.074(3) 0.043(2) 0.012(2) 0.0068(16) 0.0087(19)
C27 0.058(2) 0.053(2) 0.034(2) 0.0119(18) -0.0070(17) 0.0082(19)
C3 0.049(2) 0.057(2) 0.047(2) 0.0161(19) 0.0130(18) 0.0209(19)
C23 0.055(2) 0.050(2) 0.047(2) 0.0111(19) 0.0055(19) 0.0048(19)
C21 0.068(3) 0.044(2) 0.050(2) 0.0082(19) 0.018(2) -0.004(2)
F7 0.238(10) 0.064(3) 0.055(3) 0.019(3) -0.008(4) 0.057(4)
C28 0.078(3) 0.054(2) 0.0237(18) 0.0005(17) 0.0024(18) 0.020(2)
C30 0.064(3) 0.067(3) 0.0274(19) 0.0076(18) 0.0047(18) 0.015(2)
C12 0.054(2) 0.070(3) 0.055(3) 0.031(2) 0.018(2) 0.025(2)
C22 0.069(3) 0.047(2) 0.057(3) 0.013(2) 0.018(2) 0.009(2)
C18 0.067(3) 0.068(3) 0.066(3) 0.027(2) 0.029(2) 0.031(2)
C11 0.080(3) 0.046(2) 0.033(2) 0.0095(17) 0.007(2) 0.008(2)
C13 0.099(4) 0.058(3) 0.048(3) 0.008(2) 0.022(3) 0.029(3)
C14 0.107(5) 0.055(3) 0.061(3) 0.023(2) 0.023(3) 0.006(3)
C15 0.099(4) 0.061(3) 0.032(2) 0.005(2) -0.001(2) 0.000(3)
C17 0.056(3) 0.094(4) 0.078(4) 0.040(3) 0.009(3) 0.021(3)
C24 0.057(3) 0.082(4) 0.059(3) 0.027(3) -0.010(2) -0.013(3)
C16 0.073(3) 0.090(4) 0.076(4) 0.044(3) 0.035(3) 0.029(3)
F5 0.155(6) 0.094(4) 0.115(5) 0.068(4) -0.009(4) 0.006(4)
C31 0.075(4) 0.106(5) 0.053(3) 0.020(3) 0.020(3) 0.015(3)
F4 0.168(6) 0.137(5) 0.096(4) 0.071(4) 0.039(4) 0.090(5)
C35 0.083(5) 0.146(7) 0.111(6) 0.084(6) 0.017(4) 0.011(5)
C32 0.106(6) 0.146(7) 0.056(4) 0.019(4) 0.042(4) 0.019(5)
Cl3 0.087(3) 0.066(2) 0.088(3) 0.034(2) 0.026(2) 0.0202(19)
C33 0.116(6) 0.131(7) 0.076(5) 0.006(5) 0.043(4) -0.030(5)
C34 0.068(4) 0.226(12) 0.160(9) 0.146(9) 0.048(5) 0.036(6)
N4 0.079(5) 0.411(18) 0.212(10) 0.243(12) 0.058(6) 0.084(8)
Cu3 0.0922(11) 0.0449(7) 0.0596(9) 0.0258(6) 0.0075(7) 0.0193(7)

loop_
_atom_type_symbol
_atom_type_description
_atom_type_scat_dispersion_real
_atom_type_scat_dispersion_imag
_atom_type_scat_source
C C 0.0181 0.0091 'International Tables Vol C Tables 4.2.6.8 and 6.1.1.4'
H H 0.0000 0.0000 'International Tables Vol C Tables 4.2.6.8 and 6.1.1.4'
Cl Cl 0.3639 0.7018 'International Tables Vol C Tables 4.2.6.8 and 6.1.1.4'
Cu Cu -1.9646 0.5888 'International Tables Vol C Tables 4.2.6.8 and 6.1.1.4'
F F 0.0727 0.0534 'International Tables Vol C Tables 4.2.6.8 and 6.1.1.4'
N N 0.0311 0.0180 'International Tables Vol C Tables 4.2.6.8 and 6.1.1.4'
P P 0.2955 0.4335 'International Tables Vol C Tables 4.2.6.8 and 6.1.1.4'
Ru Ru 0.0552 3.2960 'International Tables Vol C Tables 4.2.6.8 and 6.1.1.4'

loop_
_geom_angle_atom_site_label_1
_geom_angle_atom_site_label_2
_geom_angle_atom_site_label_3
_geom_angle
_geom_angle_site_symmetry_1
_geom_angle_site_symmetry_3
_geom_angle_publ_flag
N3 Ru1 Cl1 86.39(10) . . ?
N3 Ru1 N2 76.58(14) . . ?
N3 Ru1 C26 169.23(16) . . ?
N3 Ru1 C25 135.37(17) . . ?
N3 Ru1 C29 89.99(16) . . ?
N3 Ru1 C27 102.88(16) . . ?
N3 Ru1 C28 139.75(18) . . ?
N3 Ru1 C30 105.56(18) . . ?
N2 Ru1 Cl1 84.98(9) . . ?
N2 Ru1 C26 112.52(16) . . ?
N2 Ru1 C25 146.52(16) . . ?
N2 Ru1 C29 133.25(17) . . ?
N2 Ru1 C27 170.81(16) . . ?
N2 Ru1 C28 94.76(15) . . ?
N2 Ru1 C30 102.57(16) . . ?
C26 Ru1 Cl1 99.85(14) . . ?
C26 Ru1 C25 37.37(18) . . ?
C26 Ru1 C30 67.55(19) . . ?
C25 Ru1 Cl1 87.32(13) . . ?
C29 Ru1 Cl1 139.39(14) . . ?
C29 Ru1 C26 79.54(17) . . ?
C29 Ru1 C25 67.53(18) . . ?
C29 Ru1 C27 37.75(19) . . ?
C29 Ru1 C28 67.35(18) . . ?
C29 Ru1 C30 38.11(19) . . ?
C27 Ru1 Cl1 104.18(14) . . ?
C27 Ru1 C26 67.18(17) . . ?
C27 Ru1 C25 37.15(17) . . ?
C27 Ru1 C30 68.59(18) . . ?
C28 Ru1 Cl1 132.57(15) . . ?
C28 Ru1 C26 37.2(2) . . ?
C28 Ru1 C25 67.4(2) . . ?
C28 Ru1 C27 79.69(18) . . ?
C28 Ru1 C30 37.24(19) . . ?
C30 Ru1 Cl1 166.98(14) . . ?
C30 Ru1 C25 80.55(19) . . ?
P1 Cu1 Cu1 179.33(5) . 2_666 ?
P1 Cu1 Cl2 129.68(5) . . ?
P1 Cu1 Cl2 131.17(5) . 2_666 ?
Cl2 Cu1 Cu1 49.72(4) . 2_666 ?
Cl2 Cu1 Cu1 49.43(3) 2_666 2_666 ?
Cl2 Cu1 Cl2 99.15(5) . 2_666 ?
F7 P3 F7 180.0 . 2_575 ?
F5 P3 F7 89.8(4) . . ?
F5 P3 F7 90.2(4) 2_575 . ?
F5 P3 F7 89.8(4) 2_575 2_575 ?
F5 P3 F7 90.2(4) . 2_575 ?
F5 P3 F5 180.0(6) 2_575 . ?
F5 P3 F4 92.5(5) . . ?
F5 P3 F4 87.5(5) 2_575 . ?
F5 P3 F4 92.5(5) 2_575 2_575 ?
F5 P3 F4 87.5(5) . 2_575 ?
F4 P3 F7 89.5(4) 2_575 2_575 ?
F4 P3 F7 89.5(4) . . ?
F4 P3 F7 90.5(4) . 2_575 ?
F4 P3 F7 90.5(4) 2_575 . ?
F4 P3 F4 180.0(6) 2_575 . ?
F2 P2 F2 180.0 . 2_665 ?
F2 P2 F3 89.0(2) 2_665 . ?
F2 P2 F3 89.0(2) . 2_665 ?
F2 P2 F3 91.0(2) 2_665 2_665 ?
F2 P2 F3 91.0(2) . . ?
F3 P2 F3 180.0 . 2_665 ?
F1 P2 F2 90.6(2) 2_665 2_665 ?
F1 P2 F2 89.4(2) . 2_665 ?
F1 P2 F2 89.4(2) 2_665 . ?
F1 P2 F2 90.6(2) . . ?
F1 P2 F3 90.8(2) 2_665 2_665 ?
F1 P2 F3 90.8(2) . . ?
F1 P2 F3 89.2(2) . 2_665 ?
F1 P2 F3 89.2(2) 2_665 . ?
F1 P2 F1 180.0 2_665 . ?
C10 P1 Cu1 113.29(14) . . ?
C10 P1 C12 105.2(2) . . ?
C10 P1 C11 101.7(2) . . ?
C12 P1 Cu1 110.09(16) . . ?
C11 P1 Cu1 112.87(16) . . ?
C11 P1 C12 113.2(2) . . ?
Cu1 Cl2 Cu1 80.85(4) . 2_666 ?
C2 N1 C9 118.6(4) . . ?
C19 N3 Ru1 117.4(3) . . ?
C23 N3 Ru1 123.9(3) . . ?
C23 N3 C19 118.7(4) . . ?
C9 N2 Ru1 125.1(3) . . ?
C8 N2 Ru1 116.6(3) . . ?
C8 N2 C9 118.2(4) . . ?
N1 C9 N2 116.1(3) . . ?
N1 C9 C5 123.1(4) . . ?
N2 C9 C5 120.8(4) . . ?
P1 C10 H10A 108.4 . . ?
P1 C10 H10B 108.4 . . ?
H10A C10 H10B 107.5 . . ?
C2 C10 P1 115.5(3) . . ?
C2 C10 H10A 108.4 . . ?
C2 C10 H10B 108.4 . . ?
N1 C2 C10 117.7(4) . . ?
N1 C2 C3 122.2(4) . . ?
C3 C2 C10 120.1(4) . . ?
N2 C8 C19 115.0(4) . . ?
N2 C8 C7 123.3(4) . . ?
C7 C8 C19 121.6(4) . . ?
Ru1 C26 H26 128.9 . . ?
C25 C26 Ru1 72.8(2) . . ?
C25 C26 H26 119.4 . . ?
C28 C26 Ru1 71.2(2) . . ?
C28 C26 H26 119.4 . . ?
C28 C26 C25 121.2(5) . . ?
C4 C5 C9 117.1(4) . . ?
C6 C5 C9 118.9(4) . . ?
C6 C5 C4 124.0(4) . . ?
C26 C25 Ru1 69.8(2) . . ?
C26 C25 C24 121.1(5) . . ?
C27 C25 Ru1 69.8(2) . . ?
C27 C25 C26 118.1(5) . . ?
C27 C25 C24 120.6(5) . . ?
C24 C25 Ru1 128.2(3) . . ?
N3 C19 C8 114.2(4) . . ?
N3 C19 C20 121.7(4) . . ?
C20 C19 C8 124.1(4) . . ?
Ru1 C29 H29 128.0 . . ?
C27 C29 Ru1 72.5(3) . . ?
C27 C29 H29 119.0 . . ?
C27 C29 C30 122.1(5) . . ?
C30 C29 Ru1 72.8(3) . . ?
C30 C29 H29 119.0 . . ?
C8 C7 H7 120.4 . . ?
C6 C7 C8 119.3(4) . . ?
C6 C7 H7 120.4 . . ?
C5 C4 H4 120.4 . . ?
C3 C4 C5 119.3(4) . . ?
C3 C4 H4 120.4 . . ?
C19 C20 H20 120.5 . . ?
C21 C20 C19 119.0(4) . . ?
C21 C20 H20 120.5 . . ?
C5 C6 H6 120.3 . . ?
C7 C6 C5 119.3(4) . . ?
C7 C6 H6 120.3 . . ?
Ru1 C27 H27 129.7 . . ?
C25 C27 Ru1 73.0(2) . . ?
C25 C27 H27 120.0 . . ?
C29 C27 Ru1 69.7(3) . . ?
C29 C27 C25 120.0(5) . . ?
C29 C27 H27 120.0 . . ?
C2 C3 H3 120.1 . . ?
C4 C3 C2 119.8(4) . . ?
C4 C3 H3 120.1 . . ?
N3 C23 H23 118.8 . . ?
N3 C23 C22 122.4(5) . . ?
C22 C23 H23 118.8 . . ?
C20 C21 H21 120.2 . . ?
C20 C21 C22 119.6(4) . . ?
C22 C21 H21 120.2 . . ?
Ru1 C28 H28 130.0 . . ?
C26 C28 Ru1 71.6(2) . . ?
C26 C28 H28 119.2 . . ?
C26 C28 C30 121.6(5) . . ?
C30 C28 Ru1 71.9(3) . . ?
C30 C28 H28 119.2 . . ?
C29 C30 Ru1 69.1(3) . . ?
C29 C30 C31 121.8(5) . . ?
C28 C30 Ru1 70.9(3) . . ?
C28 C30 C29 117.0(5) . . ?
C28 C30 C31 121.2(5) . . ?
C31 C30 Ru1 131.8(3) . . ?
C18 C12 P1 105.5(3) . . ?
C18 C12 C17 109.6(4) . . ?
C18 C12 C16 107.8(4) . . ?
C17 C12 P1 115.1(4) . . ?
C16 C12 P1 108.6(3) . . ?
C16 C12 C17 109.9(5) . . ?
C23 C22 H22 120.7 . . ?
C21 C22 C23 118.6(5) . . ?
C21 C22 H22 120.7 . . ?
C12 C18 H18A 109.5 . . ?
C12 C18 H18B 109.5 . . ?
C12 C18 H18C 109.5 . . ?
H18A C18 H18B 109.5 . . ?
H18A C18 H18C 109.5 . . ?
H18B C18 H18C 109.5 . . ?
C13 C11 P1 106.6(3) . . ?
C13 C11 C14 108.3(5) . . ?
C13 C11 C15 108.3(4) . . ?
C14 C11 P1 109.5(3) . . ?
C14 C11 C15 109.2(4) . . ?
C15 C11 P1 114.7(3) . . ?
C11 C13 H13A 109.5 . . ?
C11 C13 H13B 109.5 . . ?
C11 C13 H13C 109.5 . . ?
H13A C13 H13B 109.5 . . ?
H13A C13 H13C 109.5 . . ?
H13B C13 H13C 109.5 . . ?
C11 C14 H14A 109.5 . . ?
C11 C14 H14B 109.5 . . ?
C11 C14 H14C 109.5 . . ?
H14A C14 H14B 109.5 . . ?
H14A C14 H14C 109.5 . . ?
H14B C14 H14C 109.5 . . ?
C11 C15 H15A 109.5 . . ?
C11 C15 H15B 109.5 . . ?
C11 C15 H15C 109.5 . . ?
H15A C15 H15B 109.5 . . ?
H15A C15 H15C 109.5 . . ?
H15B C15 H15C 109.5 . . ?
C12 C17 H17A 109.5 . . ?
C12 C17 H17B 109.5 . . ?
C12 C17 H17C 109.5 . . ?
H17A C17 H17B 109.5 . . ?
H17A C17 H17C 109.5 . . ?
H17B C17 H17C 109.5 . . ?
C25 C24 H24A 109.5 . . ?
C25 C24 H24B 109.5 . . ?
C25 C24 H24C 109.5 . . ?
H24A C24 H24B 109.5 . . ?
H24A C24 H24C 109.5 . . ?
H24B C24 H24C 109.5 . . ?
C12 C16 H16A 109.5 . . ?
C12 C16 H16B 109.5 . . ?
C12 C16 H16C 109.5 . . ?
H16A C16 H16B 109.5 . . ?
H16A C16 H16C 109.5 . . ?
H16B C16 H16C 109.5 . . ?
C30 C31 H31 107.9 . . ?
C30 C31 C32 108.3(5) . . ?
C32 C31 H31 107.9 . . ?
C33 C31 C30 114.2(5) . . ?
C33 C31 H31 107.9 . . ?
C33 C31 C32 110.4(7) . . ?
H35A C35 H35B 109.5 . . ?
H35A C35 H35C 109.5 . . ?
H35B C35 H35C 109.5 . . ?
C34 C35 H35A 109.5 . . ?
C34 C35 H35B 109.5 . . ?
C34 C35 H35C 109.5 . . ?
C31 C32 H32A 109.5 . . ?
C31 C32 H32B 109.5 . . ?
C31 C32 H32C 109.5 . . ?
H32A C32 H32B 109.5 . . ?
H32A C32 H32C 109.5 . . ?
H32B C32 H32C 109.5 . . ?
C31 C33 H33A 109.5 . . ?
C31 C33 H33B 109.5 . . ?
C31 C33 H33C 109.5 . . ?
H33A C33 H33B 109.5 . . ?
H33A C33 H33C 109.5 . . ?
H33B C33 H33C 109.5 . . ?
N4 C34 C35 177.0(14) . . ?
Cl3 Cu3 Cl3 180.0(3) 2_575 . ?

loop_
_geom_bond_atom_site_label_1
_geom_bond_atom_site_label_2
_geom_bond_distance
_geom_bond_site_symmetry_2
_geom_bond_publ_flag
Ru1 Cl1 2.3882(11) . ?
Ru1 N3 2.085(3) . ?
Ru1 N2 2.111(3) . ?
Ru1 C26 2.195(4) . ?
Ru1 C25 2.235(4) . ?
Ru1 C29 2.157(4) . ?
Ru1 C27 2.193(4) . ?
Ru1 C28 2.191(4) . ?
Ru1 C30 2.205(5) . ?
Cu1 Cu1 2.9775(12) 2_666 ?
Cu1 P1 2.1788(12) . ?
Cu1 Cl2 2.3006(14) 2_666 ?
Cu1 Cl2 2.2909(13) . ?
P3 F7 1.579(5) . ?
P3 F7 1.579(5) 2_575 ?
P3 F5 1.568(7) . ?
P3 F5 1.568(7) 2_575 ?
P3 F4 1.569(7) . ?
P3 F4 1.569(7) 2_575 ?
P2 F2 1.589(4) 2_665 ?
P2 F2 1.589(4) . ?
P2 F3 1.622(4) 2_665 ?
P2 F3 1.622(4) . ?
P2 F1 1.584(3) 2_665 ?
P2 F1 1.584(3) . ?
P1 C10 1.852(4) . ?
P1 C12 1.877(5) . ?
P1 C11 1.867(4) . ?
N1 C9 1.346(5) . ?
N1 C2 1.325(6) . ?
N3 C19 1.354(5) . ?
N3 C23 1.338(6) . ?
N2 C9 1.379(5) . ?
N2 C8 1.342(5) . ?
C9 C5 1.422(5) . ?
C10 H10A 0.9900 . ?
C10 H10B 0.9900 . ?
C10 C2 1.497(6) . ?
C2 C3 1.427(6) . ?
C8 C19 1.477(6) . ?
C8 C7 1.400(6) . ?
C26 H26 0.9500 . ?
C26 C25 1.420(7) . ?
C26 C28 1.398(8) . ?
C5 C4 1.417(7) . ?
C5 C6 1.405(6) . ?
C25 C27 1.411(7) . ?
C25 C24 1.496(8) . ?
C19 C20 1.391(6) . ?
C29 H29 0.9500 . ?
C29 C27 1.408(7) . ?
C29 C30 1.425(7) . ?
C7 H7 0.9500 . ?
C7 C6 1.368(7) . ?
C4 H4 0.9500 . ?
C4 C3 1.354(7) . ?
C20 H20 0.9500 . ?
C20 C21 1.375(7) . ?
C6 H6 0.9500 . ?
C27 H27 0.9500 . ?
C3 H3 0.9500 . ?
C23 H23 0.9500 . ?
C23 C22 1.390(6) . ?
C21 H21 0.9500 . ?
C21 C22 1.382(7) . ?
C28 H28 0.9500 . ?
C28 C30 1.403(7) . ?
C30 C31 1.520(8) . ?
C12 C18 1.531(7) . ?
C12 C17 1.541(7) . ?
C12 C16 1.537(7) . ?
C22 H22 0.9500 . ?
C18 H18A 0.9800 . ?
C18 H18B 0.9800 . ?
C18 H18C 0.9800 . ?
C11 C13 1.528(8) . ?
C11 C14 1.538(7) . ?
C11 C15 1.541(6) . ?
C13 H13A 0.9800 . ?
C13 H13B 0.9800 . ?
C13 H13C 0.9800 . ?
C14 H14A 0.9800 . ?
C14 H14B 0.9800 . ?
C14 H14C 0.9800 . ?
C15 H15A 0.9800 . ?
C15 H15B 0.9800 . ?
C15 H15C 0.9800 . ?
C17 H17A 0.9800 . ?
C17 H17B 0.9800 . ?
C17 H17C 0.9800 . ?
C24 H24A 0.9800 . ?
C24 H24B 0.9800 . ?
C24 H24C 0.9800 . ?
C16 H16A 0.9800 . ?
C16 H16B 0.9800 . ?
C16 H16C 0.9800 . ?
C31 H31 1.0000 . ?
C31 C32 1.531(8) . ?
C31 C33 1.507(10) . ?
C35 H35A 0.9800 . ?
C35 H35B 0.9800 . ?
C35 H35C 0.9800 . ?
C35 C34 1.456(10) . ?
C32 H32A 0.9800 . ?
C32 H32B 0.9800 . ?
C32 H32C 0.9800 . ?
Cl3 Cu3 2.081(5) . ?
C33 H33A 0.9800 . ?
C33 H33B 0.9800 . ?
C33 H33C 0.9800 . ?
C34 N4 1.120(10) . ?

loop_
_geom_torsion_atom_site_label_1
_geom_torsion_atom_site_label_2
_geom_torsion_atom_site_label_3
_geom_torsion_atom_site_label_4
_geom_torsion
_geom_torsion_site_symmetry_1
_geom_torsion_site_symmetry_2
_geom_torsion_site_symmetry_3
_geom_torsion_site_symmetry_4
_geom_torsion_publ_flag
Ru1 N3 C19 C8 -4.4(5) . . . . ?
Ru1 N3 C19 C20 176.9(3) . . . . ?
Ru1 N3 C23 C22 -176.7(4) . . . . ?
Ru1 N2 C9 N1 1.8(5) . . . . ?
Ru1 N2 C9 C5 -177.4(3) . . . . ?
Ru1 N2 C8 C19 2.5(4) . . . . ?
Ru1 N2 C8 C7 179.8(3) . . . . ?
Ru1 C26 C25 C27 52.2(3) . . . . ?
Ru1 C26 C25 C24 -123.2(4) . . . . ?
Ru1 C26 C28 C30 -53.9(4) . . . . ?
Ru1 C25 C27 C29 53.5(3) . . . . ?
Ru1 C29 C27 C25 -55.0(3) . . . . ?
Ru1 C29 C30 C28 54.0(3) . . . . ?
Ru1 C29 C30 C31 -127.1(4) . . . . ?
Ru1 C28 C30 C29 -53.1(3) . . . . ?
Ru1 C28 C30 C31 127.9(4) . . . . ?
Ru1 C30 C31 C32 -170.8(5) . . . . ?
Ru1 C30 C31 C33 -47.3(9) . . . . ?
Cu1 P1 C10 C2 -33.0(3) . . . . ?
Cu1 P1 C12 C18 68.6(3) . . . . ?
Cu1 P1 C12 C17 -170.4(4) . . . . ?
Cu1 P1 C12 C16 -46.7(4) . . . . ?
Cu1 P1 C11 C13 -45.2(4) . . . . ?
Cu1 P1 C11 C14 71.8(4) . . . . ?
Cu1 P1 C11 C15 -165.0(4) . . . . ?
P1 C10 C2 N1 -117.6(4) . . . . ?
P1 C10 C2 C3 63.4(5) . . . . ?
N1 C9 C5 C4 -2.0(6) . . . . ?
N1 C9 C5 C6 179.2(4) . . . . ?
N1 C2 C3 C4 -1.2(7) . . . . ?
N3 C19 C20 C21 0.0(7) . . . . ?
N3 C23 C22 C21 0.0(8) . . . . ?
N2 C9 C5 C4 177.0(4) . . . . ?
N2 C9 C5 C6 -1.7(6) . . . . ?
N2 C8 C19 N3 1.2(5) . . . . ?
N2 C8 C19 C20 179.9(4) . . . . ?
N2 C8 C7 C6 -2.4(7) . . . . ?
C9 N1 C2 C10 -178.5(3) . . . . ?
C9 N1 C2 C3 0.5(6) . . . . ?
C9 N2 C8 C19 -174.0(3) . . . . ?
C9 N2 C8 C7 3.3(6) . . . . ?
C9 C5 C4 C3 1.3(6) . . . . ?
C9 C5 C6 C7 2.6(6) . . . . ?
C10 P1 C12 C18 -53.7(4) . . . . ?
C10 P1 C12 C17 67.2(4) . . . . ?
C10 P1 C12 C16 -169.1(4) . . . . ?
C10 P1 C11 C13 76.5(4) . . . . ?
C10 P1 C11 C14 -166.5(4) . . . . ?
C10 P1 C11 C15 -43.3(5) . . . . ?
C10 C2 C3 C4 177.8(4) . . . . ?
C2 N1 C9 N2 -178.0(3) . . . . ?
C2 N1 C9 C5 1.1(6) . . . . ?
C8 N2 C9 N1 177.9(3) . . . . ?
C8 N2 C9 C5 -1.2(6) . . . . ?
C8 C19 C20 C21 -178.6(4) . . . . ?
C8 C7 C6 C5 -0.7(7) . . . . ?
C26 C25 C27 Ru1 -52.2(3) . . . . ?
C26 C25 C27 C29 1.3(6) . . . . ?
C26 C28 C30 Ru1 53.7(4) . . . . ?
C26 C28 C30 C29 0.6(6) . . . . ?
C26 C28 C30 C31 -178.4(4) . . . . ?
C5 C4 C3 C2 0.1(7) . . . . ?
C25 C26 C28 Ru1 55.2(3) . . . . ?
C25 C26 C28 C30 1.4(6) . . . . ?
C19 N3 C23 C22 1.3(7) . . . . ?
C19 C8 C7 C6 174.8(4) . . . . ?
C19 C20 C21 C22 1.3(7) . . . . ?
C29 C30 C31 C32 -81.2(7) . . . . ?
C29 C30 C31 C33 42.2(8) . . . . ?
C7 C8 C19 N3 -176.1(4) . . . . ?
C7 C8 C19 C20 2.5(7) . . . . ?
C4 C5 C6 C7 -176.0(4) . . . . ?
C20 C21 C22 C23 -1.3(8) . . . . ?
C6 C5 C4 C3 180.0(4) . . . . ?
C27 C29 C30 Ru1 -55.6(4) . . . . ?
C27 C29 C30 C28 -1.6(6) . . . . ?
C27 C29 C30 C31 177.3(4) . . . . ?
C23 N3 C19 C8 177.4(4) . . . . ?
C23 N3 C19 C20 -1.3(6) . . . . ?
C28 C26 C25 Ru1 -54.5(3) . . . . ?
C28 C26 C25 C27 -2.3(6) . . . . ?
C28 C26 C25 C24 -177.7(4) . . . . ?
C28 C30 C31 C32 97.7(7) . . . . ?
C28 C30 C31 C33 -138.9(6) . . . . ?
C30 C29 C27 Ru1 55.7(4) . . . . ?
C30 C29 C27 C25 0.7(6) . . . . ?
C12 P1 C10 C2 87.3(3) . . . . ?
C12 P1 C11 C13 -171.1(3) . . . . ?
C12 P1 C11 C14 -54.1(4) . . . . ?
C12 P1 C11 C15 69.1(5) . . . . ?
C11 P1 C10 C2 -154.5(3) . . . . ?
C11 P1 C12 C18 -164.0(3) . . . . ?
C11 P1 C12 C17 -43.0(5) . . . . ?
C11 P1 C12 C16 80.7(4) . . . . ?
C24 C25 C27 Ru1 123.2(4) . . . . ?
C24 C25 C27 C29 176.7(4) . . . . ?
